data_7247338
loop_
_publ_author_name
'Ragupathi, Ayyakkannu'
'Charpe, Vaibhav Pramod'
'Hwu, Jih Ru'
'Hwang, Kuo Chu'

_publ_section_title
;
 Oxidative destruction of chlorinated persistent organic pollutants by
 hydroxyl radicals via ozone and UV light irradiation
;
_journal_issue 23
_journal_name_full 'Green Chemistry'
_journal_page_first 9695
_journal_page_last 9704
_journal_paper_doi 10.1039/D3GC02365F
_journal_volume 25
_journal_year 2023
_chemical_formula_sum 'C15 H10 O2'
_chemical_formula_weight 222.23
_space_group_crystal_system monoclinic
_space_group_IT_number 15
_space_group_name_Hall '-C 2yc'
_space_group_name_H-M_alt 'C 1 2/c 1'
_atom_sites_solution_hydrogens geom
_audit_block_doi 10.5517/ccdc.csd.cc1zswd1
_audit_creation_method SHELXL-2014/6
_audit_update_record
;
2018-05-03 deposited with the CCDC.	2023-09-06 downloaded from the CCDC.
;
_cell_angle_alpha 90
_cell_angle_beta 98.981(2)
_cell_angle_gamma 90
_cell_formula_units_Z 8
_cell_length_a 18.4742(8)
_cell_length_b 5.9923(2)
_cell_length_c 19.2732(9)
_cell_measurement_reflns_used 2788
_cell_measurement_temperature 100(2)
_cell_measurement_theta_max 26.2097
_cell_measurement_theta_min 2.8411
_cell_volume 2107.44(15)
_computing_cell_refinement 'SAINT V8.34A (Bruker AXS Inc., 2013)'
_computing_data_collection 'Bruker APEX2'
_computing_data_reduction 'SAINT V8.34A (Bruker AXS Inc., 2013)'
_computing_molecular_graphics 'Bruker SHELXTL'
_computing_publication_material 'Bruker SHELXTL'
_computing_structure_refinement 'SHELXL-2014/6 (Sheldrick, 2014)'
_diffrn_ambient_temperature 100(2)
_diffrn_detector_area_resol_mean 8.3333
_diffrn_measured_fraction_theta_full 0.999
_diffrn_measured_fraction_theta_max 0.998
_diffrn_measurement_device_type 'Bruker APEX-II CCD'
_diffrn_measurement_method '\f and \w scans'
_diffrn_radiation_type MoK\a
_diffrn_radiation_wavelength 0.71073
_diffrn_reflns_av_R_equivalents 0.0298
_diffrn_reflns_av_unetI/netI 0.0283
_diffrn_reflns_Laue_measured_fraction_full 0.999
_diffrn_reflns_Laue_measured_fraction_max 0.998
_diffrn_reflns_limit_h_max 22
_diffrn_reflns_limit_h_min -22
_diffrn_reflns_limit_k_max 5
_diffrn_reflns_limit_k_min -7
_diffrn_reflns_limit_l_max 24
_diffrn_reflns_limit_l_min -24
_diffrn_reflns_number 8563
_diffrn_reflns_point_group_measured_fraction_full 0.999
_diffrn_reflns_point_group_measured_fraction_max 0.998
_diffrn_reflns_theta_full 25.242
_diffrn_reflns_theta_max 26.395
_diffrn_reflns_theta_min 2.140
_exptl_absorpt_coefficient_mu 0.093
_exptl_absorpt_correction_T_max 0.9485
_exptl_absorpt_correction_T_min 0.8877
_exptl_absorpt_correction_type multi-scan
_exptl_absorpt_process_details 'SADABS V2014/4 (Bruker AXS Inc.)'
_exptl_crystal_colour Colorless
_exptl_crystal_density_diffrn 1.401
_exptl_crystal_density_meas ?
_exptl_crystal_density_method 'not measured'
_exptl_crystal_description Columnar
_exptl_crystal_F_000 928
_exptl_crystal_size_max 0.25
_exptl_crystal_size_mid 0.03
_exptl_crystal_size_min 0.03
_refine_diff_density_max 0.211
_refine_diff_density_min -0.209
_refine_diff_density_rms 0.043
_refine_ls_extinction_method none
_refine_ls_goodness_of_fit_ref 1.076
_refine_ls_hydrogen_treatment constr
_refine_ls_matrix_type full
_refine_ls_number_parameters 154
_refine_ls_number_reflns 2159
_refine_ls_number_restraints 0
_refine_ls_restrained_S_all 1.076
_refine_ls_R_factor_all 0.0495
_refine_ls_R_factor_gt 0.0383
_refine_ls_shift/su_max 0.000
_refine_ls_shift/su_mean 0.000
_refine_ls_structure_factor_coef Fsqd
_refine_ls_weighting_details 'w=1/[\s^2^(Fo^2^)+(0.0431P)^2^+1.5385P] where P=(Fo^2^+2Fc^2^)/3'
_refine_ls_weighting_scheme calc
_refine_ls_wR_factor_gt 0.0945
_refine_ls_wR_factor_ref 0.1025
_reflns_Friedel_coverage 0.000
_reflns_number_gt 1765
_reflns_number_total 2159
_reflns_threshold_expression 'I > 2\s(I)'
_cod_data_source_file d3gc02365f2.cif
_cod_data_source_block 170725lt_0m
_cod_depositor_comments
;
The following automatic conversions were performed:

data item '_exptl_crystal_density_meas' value 'not measured' was
changed to '?' -- the value is perceived as not measured.

Automatic conversion script
Id: cif_fix_values 8170 2020-07-09 18:12:32Z antanas 

 Adding full bibliography for 7247338.cif.
;
_cod_original_sg_symbol_H-M 'C 2/c'
_cod_database_code 7247338
_shelx_space_group_comment
;
The symmetry employed for this shelxl refinement is uniquely defined
by the following loop, which should always be used as a source of
symmetry information in preference to the above space-group names.
They are only intended as comments.
;
_shelxl_version_number 2014/6

loop_
_space_group_symop_operation_xyz
'x, y, z'
'-x, y, -z+1/2'
'x+1/2, y+1/2, z'
'-x+1/2, y+1/2, -z+1/2'
'-x, -y, -z'
'x, -y, z-1/2'
'-x+1/2, -y+1/2, -z'
'x+1/2, -y+1/2, z-1/2'

loop_
_atom_site_label
_atom_site_type_symbol
_atom_site_fract_x
_atom_site_fract_y
_atom_site_fract_z
_atom_site_U_iso_or_equiv
_atom_site_adp_type
_atom_site_occupancy
_atom_site_site_symmetry_order
_atom_site_calc_flag
_atom_site_refinement_flags_posn
_atom_site_refinement_flags_adp
_atom_site_refinement_flags_occupancy
_atom_site_disorder_assembly
_atom_site_disorder_group
O1 O 0.42927(5) 0.20893(16) 0.50254(5) 0.0185(2) Uani 1 1 d . . . . .
O2 O 0.36190(5) 0.06093(16) 0.40991(5) 0.0240(3) Uani 1 1 d . . . . .
C1 C 0.52499(7) 0.5158(3) 0.65072(7) 0.0223(3) Uani 1 1 d . . . . .
H1 H 0.5663 0.4981 0.6863 0.027 Uiso 1 1 calc R U . . .
C2 C 0.50717(7) 0.3484(2) 0.60153(7) 0.0199(3) Uani 1 1 d . . . . .
H10 H 0.5357 0.2161 0.6028 0.024 Uiso 1 1 calc R U . . .
C3 C 0.44649(7) 0.3797(2) 0.55026(7) 0.0165(3) Uani 1 1 d . . . . .
C4 C 0.37072(7) 0.2196(2) 0.44906(7) 0.0172(3) Uani 1 1 d . . . . .
C5 C 0.32526(7) 0.4220(2) 0.44370(7) 0.0155(3) Uani 1 1 d . . . . .
C6 C 0.26345(7) 0.4352(2) 0.38417(7) 0.0156(3) Uani 1 1 d . . . . .
C7 C 0.25502(7) 0.6247(2) 0.34156(7) 0.0177(3) Uani 1 1 d . . . . .
H7 H 0.2878 0.7468 0.3516 0.021 Uiso 1 1 calc R U . . .
C8 C 0.19875(7) 0.6357(2) 0.28442(7) 0.0203(3) Uani 1 1 d . . . . .
H8 H 0.1940 0.7636 0.2549 0.024 Uiso 1 1 calc R U . . .
C9 C 0.14966(7) 0.4598(2) 0.27048(7) 0.0202(3) Uani 1 1 d . . . . .
H2 H 0.1114 0.4671 0.2314 0.024 Uiso 1 1 calc R U . . .
C10 C 0.34291(7) 0.5892(2) 0.49011(7) 0.0153(3) Uani 1 1 d . . . . .
H5 H 0.3141 0.7213 0.4857 0.018 Uiso 1 1 calc R U . . .
C11 C 0.40414(7) 0.5732(2) 0.54608(7) 0.0156(3) Uani 1 1 d . . . . .
C12 C 0.42338(7) 0.7390(2) 0.59673(7) 0.0186(3) Uani 1 1 d . . . . .
H3 H 0.3952 0.8721 0.5953 0.022 Uiso 1 1 calc R U . . .
C13 C 0.48312(8) 0.7100(3) 0.64876(7) 0.0220(3) Uani 1 1 d . . . . .
H4 H 0.4957 0.8225 0.6833 0.026 Uiso 1 1 calc R U . . .
C14 C 0.21375(7) 0.2598(2) 0.36970(7) 0.0176(3) Uani 1 1 d . . . . .
H6 H 0.2190 0.1300 0.3983 0.021 Uiso 1 1 calc R U . . .
C15 C 0.15672(7) 0.2736(2) 0.31373(7) 0.0197(3) Uani 1 1 d . . . . .
H9 H 0.1224 0.1550 0.3050 0.024 Uiso 1 1 calc R U . . .

loop_
_atom_site_aniso_label
_atom_site_aniso_U_11
_atom_site_aniso_U_22
_atom_site_aniso_U_33
_atom_site_aniso_U_23
_atom_site_aniso_U_13
_atom_site_aniso_U_12
O1 0.0185(5) 0.0176(5) 0.0184(5) -0.0002(4) 0.0000(4) 0.0020(4)
O2 0.0248(5) 0.0186(5) 0.0275(6) -0.0053(5) 0.0002(4) 0.0002(4)
C1 0.0156(7) 0.0349(8) 0.0156(7) 0.0032(6) -0.0002(5) -0.0036(6)
C2 0.0163(7) 0.0238(8) 0.0200(7) 0.0058(6) 0.0036(6) 0.0023(6)
C3 0.0164(6) 0.0197(7) 0.0141(7) 0.0007(6) 0.0049(5) -0.0037(5)
C4 0.0167(7) 0.0184(7) 0.0168(7) 0.0009(6) 0.0036(5) -0.0030(5)
C5 0.0145(6) 0.0174(7) 0.0154(7) 0.0021(5) 0.0051(5) -0.0015(5)
C6 0.0141(6) 0.0195(7) 0.0138(7) -0.0004(6) 0.0042(5) 0.0013(5)
C7 0.0174(7) 0.0182(7) 0.0178(7) -0.0025(6) 0.0042(5) -0.0014(5)
C8 0.0225(7) 0.0223(7) 0.0163(7) 0.0025(6) 0.0043(6) 0.0053(6)
C9 0.0164(7) 0.0294(8) 0.0143(7) -0.0027(6) 0.0005(5) 0.0042(6)
C10 0.0146(6) 0.0170(7) 0.0153(7) 0.0029(5) 0.0050(5) 0.0008(5)
C11 0.0144(6) 0.0194(7) 0.0138(7) 0.0024(6) 0.0049(5) -0.0025(5)
C12 0.0181(7) 0.0212(7) 0.0172(7) -0.0002(6) 0.0045(5) -0.0007(6)
C13 0.0218(7) 0.0285(8) 0.0160(7) -0.0025(6) 0.0036(6) -0.0061(6)
C14 0.0182(7) 0.0194(7) 0.0158(7) 0.0012(6) 0.0043(5) -0.0011(5)
C15 0.0162(7) 0.0243(8) 0.0191(7) -0.0062(6) 0.0046(5) -0.0035(6)

loop_
_atom_type_symbol
_atom_type_description
_atom_type_scat_dispersion_real
_atom_type_scat_dispersion_imag
_atom_type_scat_source
C C 0.0033 0.0016 'International Tables Vol C Tables 4.2.6.8 and 6.1.1.4'
H H 0.0000 0.0000 'International Tables Vol C Tables 4.2.6.8 and 6.1.1.4'
O O 0.0106 0.0060 'International Tables Vol C Tables 4.2.6.8 and 6.1.1.4'

loop_
_citation_id
_citation_doi
_citation_year
1 10.1039/C9CC01801H 2019

loop_
_geom_angle_atom_site_label_1
_geom_angle_atom_site_label_2
_geom_angle_atom_site_label_3
_geom_angle
_geom_angle_site_symmetry_1
_geom_angle_site_symmetry_3
_geom_angle_publ_flag
C4 O1 C3 122.56(10) . . ?
C2 C1 C13 120.96(13) . . ?
C2 C1 H1 119.5 . . ?
C13 C1 H1 119.5 . . ?
C1 C2 C3 118.01(13) . . ?
C1 C2 H10 121.0 . . ?
C3 C2 H10 121.0 . . ?
O1 C3 C2 116.84(12) . . ?
O1 C3 C11 120.63(12) . . ?
C2 C3 C11 122.53(13) . . ?
O2 C4 O1 116.44(12) . . ?
O2 C4 C5 125.82(12) . . ?
O1 C4 C5 117.74(11) . . ?
C10 C5 C4 119.35(12) . . ?
C10 C5 C6 123.24(12) . . ?
C4 C5 C6 117.34(12) . . ?
C14 C6 C7 119.07(12) . . ?
C14 C6 C5 121.03(12) . . ?
C7 C6 C5 119.90(12) . . ?
C8 C7 C6 120.30(13) . . ?
C8 C7 H7 119.8 . . ?
C6 C7 H7 119.8 . . ?
C9 C8 C7 120.09(13) . . ?
C9 C8 H8 120.0 . . ?
C7 C8 H8 120.0 . . ?
C15 C9 C8 119.80(13) . . ?
C15 C9 H2 120.1 . . ?
C8 C9 H2 120.1 . . ?
C5 C10 C11 121.85(12) . . ?
C5 C10 H5 119.1 . . ?
C11 C10 H5 119.1 . . ?
C3 C11 C12 118.10(12) . . ?
C3 C11 C10 117.85(12) . . ?
C12 C11 C10 124.05(12) . . ?
C13 C12 C11 120.27(13) . . ?
C13 C12 H3 119.9 . . ?
C11 C12 H3 119.9 . . ?
C12 C13 C1 120.12(13) . . ?
C12 C13 H4 119.9 . . ?
C1 C13 H4 119.9 . . ?
C15 C14 C6 120.44(13) . . ?
C15 C14 H6 119.8 . . ?
C6 C14 H6 119.8 . . ?
C9 C15 C14 120.27(13) . . ?
C9 C15 H9 119.9 . . ?
C14 C15 H9 119.9 . . ?

loop_
_geom_bond_atom_site_label_1
_geom_bond_atom_site_label_2
_geom_bond_distance
_geom_bond_site_symmetry_2
_geom_bond_publ_flag
O1 C4 1.3741(16) . ?
O1 C3 1.3795(16) . ?
O2 C4 1.2089(16) . ?
C1 C2 1.384(2) . ?
C1 C13 1.394(2) . ?
C1 H1 0.9500 . ?
C2 C3 1.3865(18) . ?
C2 H10 0.9500 . ?
C3 C11 1.3942(19) . ?
C4 C5 1.4695(19) . ?
C5 C10 1.3490(19) . ?
C5 C6 1.4892(18) . ?
C6 C14 1.3951(19) . ?
C6 C7 1.3957(19) . ?
C7 C8 1.3929(18) . ?
C7 H7 0.9500 . ?
C8 C9 1.389(2) . ?
C8 H8 0.9500 . ?
C9 C15 1.387(2) . ?
C9 H2 0.9500 . ?
C10 C11 1.4392(18) . ?
C10 H5 0.9500 . ?
C11 C12 1.3993(19) . ?
C12 C13 1.3815(19) . ?
C12 H3 0.9500 . ?
C13 H4 0.9500 . ?
C14 C15 1.3876(18) . ?
C14 H6 0.9500 . ?
C15 H9 0.9500 . ?
